data_4002798
loop_
_publ_author_name
'Wang, Zhenbin'
'Chu, Iek-Heng'
'Zhou, Fei'
'Ong, Shyue Ping'

_publ_section_title
;
 Electronic Structure Descriptor for the Discovery of Narrow-Band
 Red-Emitting Phosphors
;
_journal_issue 11
_journal_name_full 'Chemistry of Materials'
_journal_page_first 4024
_journal_paper_doi 10.1021/acs.chemmater.6b01496
_journal_volume 28
_journal_year 2016
_chemical_formula_structural SrCa2WN4
_chemical_formula_sum 'Ca16 N32 Sr8 W8'
_space_group_IT_number 61
_symmetry_Int_Tables_number 61
_symmetry_space_group_name_Hall '-P 2ac 2ab'
_symmetry_space_group_name_H-M 'P b c a'
_cell_angle_alpha 90.00000000
_cell_angle_beta 90.00000000
_cell_angle_gamma 90.00000000
_cell_formula_units_Z 8
_cell_length_a 9.36154627
_cell_length_b 11.41808974
_cell_length_c 10.22291126
_cell_volume 1092.737
_cod_data_source_file 46.cif
_cod_data_source_block SrCa2WN4
_cod_original_cell_volume 1092.73695617
_cod_original_sg_symbol_H-M Pbca
_cod_original_formula_sum 'Sr8 Ca16 W8 N32'
_cod_database_code 4002798

loop_
_symmetry_equiv_pos_site_id
_symmetry_equiv_pos_as_xyz
1 'x, y, z'
2 '-x, -y, -z'
3 '-x+1/2, -y, z+1/2'
4 'x+1/2, y, -z+1/2'
5 'x+1/2, -y+1/2, -z'
6 '-x+1/2, y+1/2, z'
7 '-x, y+1/2, -z+1/2'
8 'x, -y+1/2, z+1/2'

loop_
_atom_site_aniso_type_symbol
_atom_site_aniso_U_11
_atom_site_aniso_U_22
_atom_site_aniso_U_33
_atom_site_aniso_U_12
_atom_site_aniso_U_13
_atom_site_aniso_U_23
W 0 0 0 0 0 0
Ca 0 0 0 0 0 0
Sr 0 0 0 0 0 0
N 0 0 0 0 0 0

loop_
_atom_site_type_symbol
_atom_site_label
_atom_site_symmetry_multiplicity
_atom_site_fract_x
_atom_site_fract_y
_atom_site_fract_z
_atom_site_occupancy
Sr Sr1 8 0.189057 0.118498 0.779370 1
Ca Ca2 8 0.027984 0.102042 0.378936 1
Ca Ca3 8 0.131138 0.638313 0.466034 1
W W4 8 0.191325 0.111835 0.101852 1
N N5 8 0.052534 0.004842 0.162481 1
N N6 8 0.104809 0.229886 0.999870 1
N N7 8 0.182866 0.525953 0.993703 1
N N8 8 0.206700 0.674873 0.243620 1

_cod_struct_determination_method theoretical
